data_7121950
loop_
_publ_author_name
'Thomson, Connor J.'
'Zhang, Qingzhi'
'Al-Maharik, Nawaf'
'B\"uhl, Michael'
'Cordes, David B.'
'Slawin, Alexandra M. Z.'
'O'Hagan, David'

_publ_section_title
;
 Fluorinated cyclopropanes: synthesis and chemistry of the aryl
 \a,\b,\b-trifluorocyclopropane motif.
;
_journal_issue 60
_journal_name_full 'Chemical communications (Cambridge, England)'
_journal_page_first 8415
_journal_page_last 8418
_journal_paper_doi 10.1039/c8cc04964e
_journal_volume 54
_journal_year 2018
_chemical_formula_moiety 'C4 H3 F3 O2'
_chemical_formula_sum 'C4 H3 F3 O2'
_chemical_formula_weight 140.06
_space_group_crystal_system monoclinic
_space_group_IT_number 14
_space_group_name_Hall '-P 2yn'
_space_group_name_H-M_alt 'P 1 21/n 1'
_symmetry_space_group_name_Hall '-P 2yn'
_symmetry_space_group_name_H-M 'P 1 21/n 1'
_atom_sites_solution_hydrogens geom
_atom_sites_solution_primary direct
_atom_sites_solution_secondary difmap
_audit_creation_date 2018-06-25
_audit_creation_method 'by CrystalStructure 4.3'
_audit_update_record
;
2018-06-25 deposited with the CCDC.
2018-07-12 downloaded from the CCDC.
;
_cell_angle_alpha 90.0000
_cell_angle_beta 101.626(12)
_cell_angle_gamma 90.0000
_cell_formula_units_Z 4
_cell_length_a 5.165(2)
_cell_length_b 11.201(5)
_cell_length_c 8.564(4)
_cell_measurement_reflns_used 1520
_cell_measurement_temperature 173
_cell_measurement_theta_max 27.40
_cell_measurement_theta_min 3.00
_cell_volume 485.3(4)
_computing_cell_refinement 'CrystalClear-SM Expert 2.1 b45'
_computing_data_collection 'CrystalClear-SM Expert 2.1 b45 (Rigaku, 2015)'
_computing_data_reduction 'CrystalClear-SM Expert 2.1 b45'
_computing_molecular_graphics 'CrystalStructure 4.3'
_computing_publication_material 'CrystalStructure 4.3 (Rigaku, 2018)'
_computing_structure_refinement 'SHELXL Version 2018/3 (Sheldrick, 2008)'
_computing_structure_solution 'SIR2011 (Burla, et al., 2012)'
_diffrn_ambient_temperature 173
_diffrn_detector_area_resol_mean 5.814
_diffrn_measured_fraction_theta_full 0.989
_diffrn_measured_fraction_theta_max 0.989
_diffrn_measurement_device_type 'Rigaku XtaLAB P200'
_diffrn_measurement_method \w
_diffrn_radiation_type 'Mo K\a'
_diffrn_radiation_wavelength 0.71075
_diffrn_reflns_av_R_equivalents 0.0325
_diffrn_reflns_av_unetI/netI 0.0176
_diffrn_reflns_Laue_measured_fraction_full 0.989
_diffrn_reflns_Laue_measured_fraction_max 0.989
_diffrn_reflns_limit_h_max 6
_diffrn_reflns_limit_h_min -6
_diffrn_reflns_limit_k_max 11
_diffrn_reflns_limit_k_min -13
_diffrn_reflns_limit_l_max 10
_diffrn_reflns_limit_l_min -10
_diffrn_reflns_number 5412
_diffrn_reflns_point_group_measured_fraction_full 0.989
_diffrn_reflns_point_group_measured_fraction_max 0.989
_diffrn_reflns_theta_full 25.242
_diffrn_reflns_theta_max 25.387
_diffrn_reflns_theta_min 3.034
_diffrn_standards_number 0
_exptl_absorpt_coefficient_mu 0.220
_exptl_absorpt_correction_T_max 0.989
_exptl_absorpt_correction_T_min 0.797
_exptl_absorpt_correction_type multi-scan
_exptl_absorpt_process_details 'REQAB (Rigaku, 1998)'
_exptl_crystal_colour colorless
_exptl_crystal_density_diffrn 1.917
_exptl_crystal_density_method 'not measured'
_exptl_crystal_description prism
_exptl_crystal_F_000 280.00
_exptl_crystal_recrystallization_method 'Re-crystallisation from solvent: Ethyl acetate'
_exptl_crystal_size_max 0.240
_exptl_crystal_size_mid 0.110
_exptl_crystal_size_min 0.050
_refine_diff_density_max 0.23
_refine_diff_density_min -0.31
_refine_ls_extinction_method none
_refine_ls_goodness_of_fit_ref 1.206
_refine_ls_hydrogen_treatment mixed
_refine_ls_number_parameters 85
_refine_ls_number_reflns 885
_refine_ls_number_restraints 1
_refine_ls_R_factor_all 0.0392
_refine_ls_R_factor_gt 0.0338
_refine_ls_shift/su_max 0.000
_refine_ls_structure_factor_coef Fsqd
_refine_ls_weighting_details 'w = 1/[\s^2^(Fo^2^)+(0.0342P)^2^+0.4784P] where P=(Fo^2^+2Fc^2^)/3'
_refine_ls_weighting_scheme calc
_refine_ls_wR_factor_gt 0.0912
_refine_ls_wR_factor_ref 0.1022
_reflns_Friedel_coverage 0.000
_reflns_number_gt 775
_reflns_number_total 885
_reflns_threshold_expression F^2^>2.0\s(F^2^)
_cod_data_source_file c8cc04964e2.cif
_cod_data_source_block 18
_cod_depositor_comments 'Adding full bibliography for 7121950--7121954.cif.'
_cod_database_code 7121950

loop_
_space_group_symop_id
_space_group_symop_operation_xyz
1 +X,+Y,+Z
2 1/2-X,1/2+Y,1/2-Z
3 -X,-Y,-Z
4 -1/2+X,-1/2-Y,-1/2+Z

loop_
_atom_site_label
_atom_site_type_symbol
_atom_site_fract_x
_atom_site_fract_y
_atom_site_fract_z
_atom_site_U_iso_or_equiv
_atom_site_adp_type
_atom_site_occupancy
_atom_site_site_symmetry_order
_atom_site_calc_flag
_atom_site_refinement_flags_posn
_atom_site_refinement_flags_adp
F1 F 0.2399(3) 0.01249(13) 0.23277(18) 0.0333(4) Uani 1 1 d . .
F2 F 0.2735(3) -0.10454(14) -0.03731(17) 0.0385(4) Uani 1 1 d . .
F3 F 0.6743(3) -0.16834(14) 0.05936(17) 0.0359(4) Uani 1 1 d . .
O4 O 0.8503(3) -0.11873(15) 0.4004(2) 0.0297(4) Uani 1 1 d . .
O5 O 0.6961(3) 0.06829(15) 0.4059(2) 0.0303(4) Uani 1 1 d D .
H5 H 0.868(3) 0.091(3) 0.464(3) 0.045 Uiso 1 1 d D U
C1 C 0.4328(4) -0.0721(2) 0.2448(3) 0.0253(5) Uani 1 1 d . .
C2 C 0.4409(4) -0.1398(2) 0.0959(3) 0.0275(5) Uani 1 1 d . .
C3 C 0.3423(5) -0.2024(2) 0.2206(3) 0.0289(5) Uani 1 1 d . .
H3A H 0.456379 -0.264653 0.281264 0.035 Uiso 1 1 calc R U
H3B H 0.150261 -0.218819 0.202892 0.035 Uiso 1 1 calc R U
C4 C 0.6799(4) -0.0412(2) 0.3600(3) 0.0232(5) Uani 1 1 d . .

loop_
_atom_site_aniso_label
_atom_site_aniso_U_11
_atom_site_aniso_U_22
_atom_site_aniso_U_33
_atom_site_aniso_U_23
_atom_site_aniso_U_13
_atom_site_aniso_U_12
F1 0.0258(7) 0.0306(8) 0.0422(9) -0.0040(6) 0.0037(6) 0.0061(6)
F2 0.0415(8) 0.0387(9) 0.0301(8) 0.0005(6) -0.0051(6) -0.0012(7)
F3 0.0327(8) 0.0404(9) 0.0378(8) -0.0071(6) 0.0143(6) 0.0003(6)
O4 0.0245(8) 0.0307(9) 0.0322(9) -0.0012(7) 0.0020(7) 0.0013(7)
O5 0.0286(9) 0.0280(9) 0.0329(9) -0.0059(7) 0.0032(7) -0.0029(7)
C1 0.0222(11) 0.0237(12) 0.0303(12) -0.0006(10) 0.0063(9) 0.0020(9)
C2 0.0267(11) 0.0290(12) 0.0254(12) -0.0021(10) 0.0021(9) 0.0004(10)
C3 0.0240(11) 0.0263(13) 0.0354(13) -0.0010(10) 0.0037(10) -0.0030(10)
C4 0.0247(11) 0.0271(12) 0.0192(10) 0.0007(9) 0.0076(9) -0.0016(9)

loop_
_atom_type_symbol
_atom_type_description
_atom_type_scat_dispersion_real
_atom_type_scat_dispersion_imag
_atom_type_scat_source
C C 0.0033 0.0016
;
International Tables for Crystallography
(Vol. C, Tables 4.2.6.8 and 6.1.1.4)
;
H H 0.0000 0.0000
;
International Tables for Crystallography
(Vol. C, Table 6.1.1.4)
;
F F 0.0171 0.0103
;
International Tables for Crystallography
(Vol. C, Tables 4.2.6.8 and 6.1.1.4)
;
O O 0.0106 0.0060
;
International Tables for Crystallography
(Vol. C, Tables 4.2.6.8 and 6.1.1.4)
;

loop_
_geom_angle_atom_site_label_1
_geom_angle_atom_site_label_2
_geom_angle_atom_site_label_3
_geom_angle
C4 O5 H5 114.4(19)
F1 C1 C4 113.83(19)
F1 C1 C2 115.76(19)
C4 C1 C2 121.14(19)
F1 C1 C3 116.92(18)
C4 C1 C3 120.56(19)
C2 C1 C3 57.40(15)
F3 C2 F2 109.04(19)
F3 C2 C3 121.3(2)
F2 C2 C3 120.3(2)
F3 C2 C1 120.09(19)
F2 C2 C1 116.9(2)
C3 C2 C1 62.78(16)
C2 C3 C1 59.82(16)
C2 C3 H3A 117.8
C1 C3 H3A 117.8
C2 C3 H3B 117.8
C1 C3 H3B 117.8
H3A C3 H3B 114.9
O4 C4 O5 125.9(2)
O4 C4 C1 119.3(2)
O5 C4 C1 114.78(19)

loop_
_geom_bond_atom_site_label_1
_geom_bond_atom_site_label_2
_geom_bond_distance
F1 C1 1.364(3)
F2 C2 1.344(3)
F3 C2 1.344(3)
O4 C4 1.235(3)
O5 C4 1.285(3)
O5 H5 0.960(10)
C1 C4 1.488(3)
C1 C2 1.491(3)
C1 C3 1.534(3)
C2 C3 1.453(3)
C3 H3A 0.9900
C3 H3B 0.9900

loop_
_geom_hbond_atom_site_label_D
_geom_hbond_atom_site_label_H
_geom_hbond_atom_site_label_A
_geom_hbond_distance_DH
_geom_hbond_distance_HA
_geom_hbond_distance_DA
_geom_hbond_angle_DHA
_geom_hbond_site_symmetry_A
_geom_hbond_publ_flag
O5 H5 O4 0.960(10) 1.697(12) 2.644(2) 168(3) 3_756 yes

loop_
_geom_torsion_atom_site_label_1
_geom_torsion_atom_site_label_2
_geom_torsion_atom_site_label_3
_geom_torsion_atom_site_label_4
_geom_torsion
F1 C1 C2 F3 141.1(2)
C4 C1 C2 F3 -3.6(3)
C3 C1 C2 F3 -112.2(2)
F1 C1 C2 F2 5.3(3)
C4 C1 C2 F2 -139.4(2)
C3 C1 C2 F2 112.0(2)
F1 C1 C2 C3 -106.7(2)
C4 C1 C2 C3 108.6(2)
F3 C2 C3 C1 110.3(2)
F2 C2 C3 C1 -106.8(2)
F1 C1 C3 C2 104.7(2)
C4 C1 C3 C2 -109.6(2)
F1 C1 C4 O4 168.00(19)
C2 C1 C4 O4 -46.7(3)
C3 C1 C4 O4 21.3(3)
F1 C1 C4 O5 -13.4(3)
C2 C1 C4 O5 131.9(2)
C3 C1 C4 O5 -160.1(2)
